data_7128105
loop_
_publ_author_name
'Li, Jia-Nuo'
'Li, Xiao-Hui'
'Yao, Wen-Dong'
'Liu, Wenlong'
'Guo, Sheng-Ping'

_publ_section_title
;
 New nonlinear optical-active AAgGa<sub>6</sub>S<sub>10</sub> (A = K, Rb,
 Cs) featuring {[AgGa<sub>6</sub>S<sub>10</sub>]<sup>-</sup>}<sub>\\infty
 </sub> framework and high laser damage threshold.
;
_journal_issue 42
_journal_name_full 'Chemical communications (Cambridge, England)'
_journal_page_first 5175
_journal_page_last 5178
_journal_paper_doi 10.1039/d1cc01275d
_journal_volume 57
_journal_year 2021
_chemical_absolute_configuration rm
_chemical_formula_moiety 'Ag Ga6 K S10'
_chemical_formula_sum 'Ag Ga6 K S10'
_chemical_formula_weight 885.89
_space_group_crystal_system monoclinic
_space_group_IT_number 9
_space_group_name_Hall 'C -2yc'
_space_group_name_H-M_alt 'C 1 c 1'
_atom_sites_solution_primary direct
_audit_creation_date 2021-01-18
_audit_creation_method
;
Olex2 1.2
(compiled 2018.05.29 svn.r3508 for OlexSys, GUI svn.r5506)
;
_audit_update_record
;
2021-01-18 deposited with the CCDC.	2021-03-29 downloaded from the CCDC.
;
_cell_angle_alpha 90
_cell_angle_beta 111.293(2)
_cell_angle_gamma 90
_cell_formula_units_Z 4
_cell_length_a 16.8278(11)
_cell_length_b 6.4318(4)
_cell_length_c 16.1146(10)
_cell_measurement_reflns_used 9840
_cell_measurement_temperature 273(2)
_cell_measurement_theta_max 37.36
_cell_measurement_theta_min 2.60
_cell_volume 1625.07(18)
_computing_cell_refinement 'SAINT v8.37A (Bruker, 2015)'
_computing_data_reduction 'SAINT v8.37A (Bruker, 2015)'
_computing_molecular_graphics 'Olex2 (Dolomanov et al., 2009)'
_computing_publication_material 'Olex2 (Dolomanov et al., 2009)'
_computing_structure_refinement 'ShelXL (Sheldrick, 2015)'
_computing_structure_solution 'ShelXS (Sheldrick, 2008)'
_diffrn_ambient_temperature 273.15
_diffrn_measured_fraction_theta_full 0.997
_diffrn_measured_fraction_theta_max 0.997
_diffrn_measurement_device_type 'Bruker APEX II CCDr'
_diffrn_measurement_method 'phi and omega scans'
_diffrn_radiation_type MoK\a
_diffrn_radiation_wavelength 0.71073
_diffrn_reflns_av_R_equivalents 0.0269
_diffrn_reflns_av_unetI/netI 0.0350
_diffrn_reflns_Laue_measured_fraction_full 0.997
_diffrn_reflns_Laue_measured_fraction_max 0.997
_diffrn_reflns_limit_h_max 20
_diffrn_reflns_limit_h_min -20
_diffrn_reflns_limit_k_max 7
_diffrn_reflns_limit_k_min -7
_diffrn_reflns_limit_l_max 19
_diffrn_reflns_limit_l_min -19
_diffrn_reflns_number 12591
_diffrn_reflns_point_group_measured_fraction_full 0.997
_diffrn_reflns_point_group_measured_fraction_max 0.997
_diffrn_reflns_theta_full 25.242
_diffrn_reflns_theta_max 25.479
_diffrn_reflns_theta_min 2.598
_exptl_absorpt_coefficient_mu 12.487
_exptl_absorpt_correction_T_max 0.7474
_exptl_absorpt_correction_T_min 0.4496
_exptl_absorpt_correction_type multi-scan
_exptl_absorpt_process_details
;
SADABS-2016/2 (Bruker,2016/2) was used for absorption correction.
wR2(int) was 0.1396 before and 0.0685 after correction.
The Ratio of minimum to maximum transmission is 0.6016.
The \l/2 correction factor is Not present.
;
_exptl_crystal_colour green
_exptl_crystal_density_diffrn 3.621
_exptl_crystal_description plate
_exptl_crystal_F_000 1648
_exptl_crystal_size_max 0.1
_exptl_crystal_size_mid 0.08
_exptl_crystal_size_min 0.05
_refine_diff_density_max 0.332
_refine_diff_density_min -0.478
_refine_diff_density_rms 0.111
_refine_ls_abs_structure_details
;
 Refined as an inversion twin.
;
_refine_ls_abs_structure_Flack 0.976(6)
_refine_ls_extinction_coef 0.00283(8)
_refine_ls_extinction_expression Fc^*^=kFc[1+0.001xFc^2^\l^3^/sin(2\q)]^-1/4^
_refine_ls_extinction_method 'SHELXL-2014/7 (Sheldrick 2014'
_refine_ls_goodness_of_fit_ref 0.836
_refine_ls_hydrogen_treatment undef
_refine_ls_matrix_type full
_refine_ls_number_parameters 165
_refine_ls_number_reflns 2949
_refine_ls_number_restraints 2
_refine_ls_restrained_S_all 0.836
_refine_ls_R_factor_all 0.0119
_refine_ls_R_factor_gt 0.0117
_refine_ls_shift/su_max 0.001
_refine_ls_shift/su_mean 0.000
_refine_ls_structure_factor_coef Fsqd
_refine_ls_weighting_details 'w=1/[\s^2^(Fo^2^)] where P=(Fo^2^+2Fc^2^)/3'
_refine_ls_weighting_scheme calc
_refine_ls_wR_factor_gt 0.0283
_refine_ls_wR_factor_ref 0.0284
_reflns_Friedel_coverage 0.999
_reflns_Friedel_fraction_full 0.997
_reflns_Friedel_fraction_max 0.997
_reflns_number_gt 2925
_reflns_number_total 2949
_reflns_threshold_expression 'I > 2\s(I)'
_cod_data_source_file d1cc01275d2.cif
_cod_data_source_block d
_cod_depositor_comments 'Adding full bibliography for 7128104--7128106.cif.'
_cod_database_code 7128105
_shelx_shelxl_version_number 2014/7
_shelx_space_group_comment
;
The symmetry employed for this shelxl refinement is uniquely defined
by the following loop, which should always be used as a source of
symmetry information in preference to the above space-group names.
They are only intended as comments.
;
_olex2_refinement_description
;
1. Twinned data refinement
 Scales: 0.024(6)
 0.976(6)
;
_olex2_submission_special_instructions 'No special instructions were received'

loop_
_space_group_symop_operation_xyz
'x, y, z'
'x, -y, z+1/2'
'x+1/2, y+1/2, z'
'x+1/2, -y+1/2, z+1/2'

loop_
_atom_site_label
_atom_site_type_symbol
_atom_site_fract_x
_atom_site_fract_y
_atom_site_fract_z
_atom_site_U_iso_or_equiv
_atom_site_adp_type
_atom_site_occupancy
_atom_site_site_symmetry_order
_atom_site_calc_flag
_atom_site_refinement_flags_posn
_atom_site_refinement_flags_adp
_atom_site_refinement_flags_occupancy
_atom_site_disorder_assembly
_atom_site_disorder_group
K K 0.30709(9) 0.69353(17) 0.35309(9) 0.0477(3) Uani 1 1 d . . . . .
Ag Ag 0.57900(2) 0.17484(4) 0.18048(3) 0.02275(10) Uani 1 1 d . . . . .
Ga1 Ga 0.05221(3) 0.15964(5) 0.28265(3) 0.00966(11) Uani 1 1 d . . . . .
Ga2 Ga 0.13621(4) 0.16434(5) 0.10520(4) 0.00984(11) Uani 1 1 d . . . . .
Ga3 Ga 0.18745(3) 0.32049(6) 0.51043(3) 0.00972(12) Uani 1 1 d . . . . .
Ga4 Ga 0.36464(3) 0.31303(5) 0.15066(3) 0.00999(12) Uani 1 1 d . . . . .
Ga5 Ga 0.40218(3) 0.17371(6) 0.55292(3) 0.00961(14) Uani 1 1 d . . . . .
Ga6 Ga 0.50326(3) 0.17819(6) 0.37020(4) 0.00954(12) Uani 1 1 d . . . . .
S1 S 0.00000(6) 0.16515(12) 0.00000(6) 0.0097(2) Uani 1 1 d . . . . .
S2 S 0.04648(6) 0.33452(11) 0.40717(6) 0.0085(2) Uani 1 1 d . . . . .
S3 S 0.14377(7) 0.31942(12) 0.23239(7) 0.0114(2) Uani 1 1 d . . . . .
S4 S 0.19382(7) 0.15592(12) 0.63568(7) 0.0115(2) Uani 1 1 d . . . . .
S5 S 0.22495(6) 0.33549(12) 0.04842(6) 0.0099(2) Uani 1 1 d . . . . .
S6 S 0.27719(6) 0.22978(15) 0.44331(6) 0.01485(18) Uani 1 1 d . . . . .
S7 S 0.36692(7) 0.18131(13) 0.27937(7) 0.0154(2) Uani 1 1 d . . . . .
S8 S 0.41176(6) 0.65902(12) 0.18369(7) 0.0098(2) Uani 1 1 d . . . . .
S9 S 0.43264(7) 0.17061(12) 0.06674(7) 0.0122(2) Uani 1 1 d . . . . .
S10 S 0.60285(7) 0.34210(12) 0.33253(6) 0.0115(2) Uani 1 1 d . . . . .

loop_
_atom_site_aniso_label
_atom_site_aniso_U_11
_atom_site_aniso_U_22
_atom_site_aniso_U_33
_atom_site_aniso_U_23
_atom_site_aniso_U_13
_atom_site_aniso_U_12
K 0.0420(8) 0.0579(7) 0.0366(7) 0.0052(5) 0.0063(6) -0.0076(5)
Ag 0.0197(2) 0.02213(16) 0.0262(2) -0.00100(12) 0.00809(16) -0.00035(12)
Ga1 0.0102(2) 0.00916(19) 0.0095(2) 0.00022(15) 0.00346(19) -0.00042(16)
Ga2 0.0088(2) 0.01013(19) 0.0109(3) 0.00054(15) 0.0040(2) 0.00084(16)
Ga3 0.0077(2) 0.0109(2) 0.0102(3) 0.00017(14) 0.00281(19) 0.00032(15)
Ga4 0.0090(3) 0.0107(2) 0.0094(2) 0.00029(14) 0.0024(2) 0.00045(15)
Ga5 0.0077(3) 0.0107(2) 0.0097(3) -0.00045(13) 0.0023(2) 0.00031(15)
Ga6 0.0084(3) 0.01018(19) 0.0093(2) 0.00081(13) 0.0024(2) 0.00008(13)
S1 0.0071(5) 0.0128(4) 0.0094(5) 0.0016(3) 0.0030(4) 0.0015(3)
S2 0.0073(5) 0.0091(4) 0.0083(5) -0.0005(3) 0.0018(4) 0.0008(3)
S3 0.0121(5) 0.0127(4) 0.0103(5) -0.0016(3) 0.0051(4) -0.0025(3)
S4 0.0127(5) 0.0102(4) 0.0110(4) 0.0007(3) 0.0038(4) -0.0021(3)
S5 0.0060(5) 0.0105(4) 0.0121(5) 0.0015(3) 0.0020(4) -0.0001(3)
S6 0.0083(4) 0.0254(5) 0.0099(4) -0.0018(4) 0.0022(3) 0.0035(4)
S7 0.0082(5) 0.0250(5) 0.0113(5) 0.0053(3) 0.0015(4) -0.0020(3)
S8 0.0086(5) 0.0102(4) 0.0091(5) 0.0006(3) 0.0014(4) -0.0012(3)
S9 0.0138(5) 0.0098(5) 0.0153(5) -0.0010(3) 0.0081(4) -0.0004(3)
S10 0.0095(5) 0.0107(5) 0.0153(5) 0.0030(3) 0.0058(4) 0.0016(3)

loop_
_atom_type_symbol
_atom_type_description
_atom_type_scat_dispersion_real
_atom_type_scat_dispersion_imag
_atom_type_scat_source
Ag Ag -0.8971 1.1015 'International Tables Vol C Tables 4.2.6.8 and 6.1.1.4'
Ga Ga 0.2307 1.6083 'International Tables Vol C Tables 4.2.6.8 and 6.1.1.4'
K K 0.2009 0.2494 'International Tables Vol C Tables 4.2.6.8 and 6.1.1.4'
S S 0.1246 0.1234 'International Tables Vol C Tables 4.2.6.8 and 6.1.1.4'

loop_
_geom_angle_atom_site_label_1
_geom_angle_atom_site_label_2
_geom_angle_atom_site_label_3
_geom_angle
_geom_angle_site_symmetry_1
_geom_angle_site_symmetry_3
_geom_angle_publ_flag
S3 K Ag 39.60(2) . 3_455 ?
S3 K S7 59.26(3) . . ?
S3 K S8 92.00(4) . . ?
S4 K Ag 40.31(2) 2_564 3_455 ?
S4 K S3 67.22(3) 2_564 . ?
S4 K S7 62.79(3) 2_564 1_565 ?
S4 K S7 92.15(4) 2_564 . ?
S4 K S8 60.80(3) 2_564 . ?
S4 K S10 70.35(4) 2_564 3_455 ?
S6 K Ag 91.03(3) . 3_455 ?
S6 K S3 56.89(3) . . ?
S6 K S4 124.03(4) . 2_564 ?
S6 K S7 58.00(3) . . ?
S6 K S7 172.47(5) . 1_565 ?
S6 K S8 115.85(4) . . ?
S6 K S9 85.87(3) . 2_565 ?
S6 K S10 89.27(4) . 3_455 ?
S7 K Ag 93.19(3) . 3_455 ?
S7 K Ag 96.50(3) 1_565 3_455 ?
S7 K S3 130.01(4) 1_565 . ?
S7 K S7 121.10(5) 1_565 . ?
S7 K S8 63.47(3) 1_565 . ?
S8 K Ag 94.64(3) . 3_455 ?
S8 K S7 57.89(3) . . ?
S9 K Ag 145.46(5) 2_565 3_455 ?
S9 K S3 140.73(4) 2_565 . ?
S9 K S4 148.77(4) 2_565 2_564 ?
S9 K S7 113.68(4) 2_565 . ?
S9 K S7 88.01(3) 2_565 1_565 ?
S9 K S8 117.62(4) 2_565 . ?
S9 K S10 104.68(4) 2_565 3_455 ?
S10 K Ag 40.82(2) 3_455 3_455 ?
S10 K S3 66.48(3) 3_455 . ?
S10 K S7 96.54(4) 3_455 1_565 ?
S10 K S7 125.54(4) 3_455 . ?
S10 K S8 131.12(4) 3_455 . ?
S3 Ag K 65.98(3) 3_545 3_545 ?
S3 Ag S4 101.51(3) 3_545 4_554 ?
S3 Ag S10 99.38(3) 3_545 . ?
S4 Ag K 61.89(3) 4_554 3_545 ?
S4 Ag S10 102.71(3) 4_554 . ?
S9 Ag K 178.44(3) . 3_545 ?
S9 Ag S3 115.21(3) . 3_545 ?
S9 Ag S4 116.65(4) . 4_554 ?
S9 Ag S10 118.59(4) . . ?
S10 Ag K 61.78(3) . 3_545 ?
S3 Ga1 S2 109.84(3) . . ?
S3 Ga1 S8 114.57(4) . 3_445 ?
S3 Ga1 S10 109.02(4) . 3_445 ?
S8 Ga1 S2 104.00(4) 3_445 . ?
S10 Ga1 S2 105.04(4) 3_445 . ?
S10 Ga1 S8 113.79(3) 3_445 3_445 ?
S3 Ga2 S1 112.52(4) . . ?
S3 Ga2 S4 109.30(4) . 2_554 ?
S3 Ga2 S5 108.78(4) . . ?
S4 Ga2 S1 113.38(4) 2_554 . ?
S4 Ga2 S5 103.57(4) 2_554 . ?
S5 Ga2 S1 108.84(4) . . ?
S4 Ga3 S2 111.12(4) . . ?
S4 Ga3 S5 107.01(4) . 2_565 ?
S5 Ga3 S2 104.93(3) 2_565 . ?
S6 Ga3 S2 110.68(4) . . ?
S6 Ga3 S4 119.50(4) . . ?
S6 Ga3 S5 102.13(4) . 2_565 ?
S5 Ga4 S8 105.72(3) . . ?
S7 Ga4 S5 110.68(4) . . ?
S7 Ga4 S8 104.96(4) . . ?
S7 Ga4 S9 124.20(4) . . ?
S9 Ga4 S5 101.64(4) . . ?
S9 Ga4 S8 108.42(4) . . ?
S6 Ga5 S1 102.97(4) . 4 ?
S6 Ga5 S8 112.27(4) . 2_565 ?
S6 Ga5 S9 110.52(4) . 2 ?
S8 Ga5 S1 107.35(4) 2_565 4 ?
S9 Ga5 S1 107.65(4) 2 4 ?
S9 Ga5 S8 115.18(4) 2 2_565 ?
S2 Ga6 S1 106.60(4) 3_545 4 ?
S7 Ga6 S1 103.32(4) . 4 ?
S7 Ga6 S2 109.09(4) . 3_545 ?
S7 Ga6 S10 120.68(4) . . ?
S10 Ga6 S1 107.58(4) . 4 ?
S10 Ga6 S2 108.66(4) . 3_545 ?
Ga2 S1 Ga5 112.00(4) . 4_454 ?
Ga2 S1 Ga6 108.59(5) . 4_454 ?
Ga6 S1 Ga5 112.40(4) 4_454 4_454 ?
Ga1 S2 Ga3 104.12(4) . . ?
Ga1 S2 Ga6 110.08(4) . 3_455 ?
Ga6 S2 Ga3 110.93(4) 3_455 . ?
Ag S3 K 74.42(3) 3_455 . ?
Ga1 S3 K 126.63(4) . . ?
Ga1 S3 Ag 105.27(4) . 3_455 ?
Ga1 S3 Ga2 108.01(4) . . ?
Ga2 S3 K 124.34(4) . . ?
Ga2 S3 Ag 102.96(4) . 3_455 ?
Ag S4 K 77.80(4) 4_455 2_565 ?
Ga2 S4 K 120.74(4) 2 2_565 ?
Ga2 S4 Ag 98.17(4) 2 4_455 ?
Ga3 S4 K 127.31(4) . 2_565 ?
Ga3 S4 Ag 105.09(4) . 4_455 ?
Ga3 S4 Ga2 111.00(5) . 2 ?
Ga2 S5 Ga3 114.09(4) . 2_564 ?
Ga2 S5 Ga4 108.84(4) . . ?
Ga3 S5 Ga4 110.66(4) 2_564 . ?
Ga3 S6 K 101.95(4) . . ?
Ga5 S6 K 103.57(4) . . ?
Ga5 S6 Ga3 105.54(4) . . ?
K S7 K 121.10(5) 1_545 . ?
Ga4 S7 K 136.17(4) . 1_545 ?
Ga4 S7 K 92.57(3) . . ?
Ga4 S7 Ga6 106.28(5) . . ?
Ga6 S7 K 96.84(4) . 1_545 ?
Ga6 S7 K 97.48(4) . . ?
Ga1 S8 K 97.46(4) 3 . ?
Ga1 S8 Ga4 109.37(3) 3 . ?
Ga4 S8 K 90.67(4) . . ?
Ga5 S8 K 137.49(4) 2_564 . ?
Ga5 S8 Ga1 109.93(4) 2_564 3 ?
Ga5 S8 Ga4 109.03(4) 2_564 . ?
Ag S9 K 145.34(4) . 2_564 ?
Ga4 S9 K 103.65(4) . 2_564 ?
Ga4 S9 Ag 97.83(4) . . ?
Ga4 S9 Ga5 108.03(4) . 2_554 ?
Ga5 S9 K 96.62(4) 2_554 2_564 ?
Ga5 S9 Ag 102.24(4) 2_554 . ?
Ag S10 K 77.40(3) . 3_545 ?
Ga1 S10 K 121.28(4) 3 3_545 ?
Ga1 S10 Ag 97.58(4) 3 . ?
Ga6 S10 K 131.09(4) . 3_545 ?
Ga6 S10 Ag 100.83(4) . . ?
Ga6 S10 Ga1 107.50(4) . 3 ?

loop_
_geom_bond_atom_site_label_1
_geom_bond_atom_site_label_2
_geom_bond_distance
_geom_bond_site_symmetry_2
_geom_bond_publ_flag
K Ag 3.8379(14) 3_455 ?
K S3 3.6392(15) . ?
K S4 3.4634(16) 2_564 ?
K S6 3.4343(15) . ?
K S7 3.7613(14) . ?
K S7 3.6244(13) 1_565 ?
K S8 3.7545(18) . ?
K S9 3.4348(16) 2_565 ?
K S10 3.4652(17) 3_455 ?
Ag K 3.8380(14) 3_545 ?
Ag S3 2.5399(9) 3_545 ?
Ag S4 2.5401(11) 4_554 ?
Ag S9 2.4794(11) . ?
Ag S10 2.5705(10) . ?
Ga1 S2 2.3326(10) . ?
Ga1 S3 2.2345(11) . ?
Ga1 S8 2.3219(11) 3_445 ?
Ga1 S10 2.2463(9) 3_445 ?
Ga2 S1 2.3035(12) . ?
Ga2 S3 2.2410(11) . ?
Ga2 S4 2.2534(9) 2_554 ?
Ga2 S5 2.2960(11) . ?
Ga3 S2 2.3531(11) . ?
Ga3 S4 2.2469(12) . ?
Ga3 S5 2.3213(10) 2_565 ?
Ga3 S6 2.2310(11) . ?
Ga4 S5 2.3342(11) . ?
Ga4 S7 2.2278(10) . ?
Ga4 S8 2.3575(9) . ?
Ga4 S9 2.2586(10) . ?
Ga5 S1 2.3517(11) 4 ?
Ga5 S6 2.2306(10) . ?
Ga5 S8 2.3189(10) 2_565 ?
Ga5 S9 2.2658(9) 2 ?
Ga6 S1 2.3402(10) 4 ?
Ga6 S2 2.3356(9) 3_545 ?
Ga6 S7 2.2289(13) . ?
Ga6 S10 2.2422(10) . ?
S1 Ga5 2.3517(11) 4_454 ?
S1 Ga6 2.3402(10) 4_454 ?
S2 Ga6 2.3356(9) 3_455 ?
S3 Ag 2.5399(9) 3_455 ?
S4 K 3.4634(16) 2_565 ?
S4 Ag 2.5402(11) 4_455 ?
S4 Ga2 2.2534(9) 2 ?
S5 Ga3 2.3213(10) 2_564 ?
S7 K 3.6244(13) 1_545 ?
S8 Ga1 2.3219(11) 3 ?
S8 Ga5 2.3189(10) 2_564 ?
S9 K 3.4348(16) 2_564 ?
S9 Ga5 2.2658(9) 2_554 ?
S10 K 3.4653(17) 3_545 ?
S10 Ga1 2.2463(9) 3 ?

loop_
_twin_individual_id
_twin_individual_mass_fraction_refined
1 0.024(6)
2 0.976(6)
